data_7157740
loop_
_publ_author_name
'Tiwari, Vibha'
'Bingham, Jacob T.'
'Vyas, Shubham'
'Singh, Anand'

_publ_section_title
;
 Intermolecular fluoroamination of allenes towards substituted vinyl
 fluorides
;
_journal_issue 44
_journal_name_full 'Organic &amp; Biomolecular Chemistry'
_journal_page_first 9044
_journal_page_last 9049
_journal_paper_doi 10.1039/D0OB01697G
_journal_volume 18
_journal_year 2020
_chemical_absolute_configuration ad
_chemical_formula_moiety 'C26 H24 F N3'
_chemical_formula_sum 'C26 H24 F N3'
_chemical_formula_weight 397.48
_space_group_crystal_system orthorhombic
_space_group_IT_number 19
_space_group_name_Hall 'P 2ac 2ab'
_space_group_name_H-M_alt 'P 21 21 21'
_atom_sites_solution_hydrogens geom
_audit_creation_method SHELXL-2018/3
_audit_update_record
;
2020-05-08 deposited with the CCDC.	2020-10-30 downloaded from the CCDC.
;
_cell_angle_alpha 90
_cell_angle_beta 90
_cell_angle_gamma 90
_cell_formula_units_Z 4
_cell_length_a 5.6056(6)
_cell_length_b 17.422(2)
_cell_length_c 22.161(2)
_cell_measurement_reflns_used 2838
_cell_measurement_temperature 100(2)
_cell_measurement_theta_max 26.39
_cell_measurement_theta_min 2.51
_cell_volume 2164.3(4)
_computing_cell_refinement 'Bruker SAINT'
_computing_data_collection 'Bruker APEX2'
_computing_data_reduction 'Bruker SAINT'
_computing_molecular_graphics 'Bruker SHELXTL (Sheldrick, 2008)'
_computing_publication_material 'Bruker SHELXTL (Sheldrick, 2008)'
_computing_structure_refinement 'SHELXL-2018/3 (Sheldrick, 2015b)'
_computing_structure_solution 'SHELXT (Sheldrick, 2015a)'
_diffrn_ambient_temperature 100(2)
_diffrn_measured_fraction_theta_full 0.979
_diffrn_measured_fraction_theta_max 0.978
_diffrn_measurement_device_type 'Bruker APEX-II CCD'
_diffrn_measurement_method '\f and \w scans'
_diffrn_radiation_type MoK\a
_diffrn_radiation_wavelength 0.71073
_diffrn_reflns_av_R_equivalents 0.1371
_diffrn_reflns_av_unetI/netI 0.1182
_diffrn_reflns_Laue_measured_fraction_full 0.979
_diffrn_reflns_Laue_measured_fraction_max 0.978
_diffrn_reflns_limit_h_max 6
_diffrn_reflns_limit_h_min -6
_diffrn_reflns_limit_k_max 20
_diffrn_reflns_limit_k_min -20
_diffrn_reflns_limit_l_max 26
_diffrn_reflns_limit_l_min -23
_diffrn_reflns_number 14992
_diffrn_reflns_point_group_measured_fraction_full 0.981
_diffrn_reflns_point_group_measured_fraction_max 0.980
_diffrn_reflns_theta_full 25.242
_diffrn_reflns_theta_max 25.263
_diffrn_reflns_theta_min 2.178
_exptl_absorpt_coefficient_mu 0.078
_exptl_absorpt_correction_T_max 0.7457
_exptl_absorpt_correction_T_min 0.6644
_exptl_absorpt_correction_type multi-scan
_exptl_absorpt_process_details 'Sadabs (Sheldrick, 1996)'
_exptl_crystal_colour colorless
_exptl_crystal_density_diffrn 1.220
_exptl_crystal_description prism
_exptl_crystal_F_000 840
_exptl_crystal_size_max 0.25
_exptl_crystal_size_mid 0.17
_exptl_crystal_size_min 0.11
_refine_diff_density_max 0.242
_refine_diff_density_min -0.239
_refine_diff_density_rms 0.052
_refine_ls_abs_structure_details
;
 Flack x determined using 635 quotients [(I+)-(I-)]/[(I+)+(I-)]
 (Parsons, Flack and Wagner, Acta Cryst. B69 (2013) 249-259).
;
_refine_ls_abs_structure_Flack 0.0(10)
_refine_ls_extinction_method none
_refine_ls_goodness_of_fit_ref 1.034
_refine_ls_hydrogen_treatment constr
_refine_ls_matrix_type full
_refine_ls_number_parameters 274
_refine_ls_number_reflns 3856
_refine_ls_number_restraints 0
_refine_ls_restrained_S_all 1.034
_refine_ls_R_factor_all 0.1026
_refine_ls_R_factor_gt 0.0684
_refine_ls_shift/su_max 0.000
_refine_ls_shift/su_mean 0.000
_refine_ls_structure_factor_coef Fsqd
_refine_ls_weighting_details 'w=1/[\s^2^(Fo^2^)+(0.0349P)^2^] where P=(Fo^2^+2Fc^2^)/3'
_refine_ls_weighting_scheme calc
_refine_ls_wR_factor_gt 0.1064
_refine_ls_wR_factor_ref 0.1217
_reflns_Friedel_coverage 0.716
_reflns_Friedel_fraction_full 0.983
_reflns_Friedel_fraction_max 0.982
_reflns_number_gt 2713
_reflns_number_total 3856
_reflns_threshold_expression 'I > 2\s(I)'
_cod_data_source_file d0ob01697g2.cif
_cod_data_source_block shelx
_cod_database_code 7157740
_shelx_shelxl_version_number 2018/3
_shelx_space_group_comment
;
The symmetry employed for this shelxl refinement is uniquely defined
by the following loop, which should always be used as a source of
symmetry information in preference to the above space-group names.
They are only intended as comments.
;

loop_
_space_group_symop_operation_xyz
'x, y, z'
'-x+1/2, -y, z+1/2'
'-x, y+1/2, -z+1/2'
'x+1/2, -y+1/2, -z'

loop_
_atom_site_label
_atom_site_type_symbol
_atom_site_fract_x
_atom_site_fract_y
_atom_site_fract_z
_atom_site_U_iso_or_equiv
_atom_site_adp_type
_atom_site_occupancy
_atom_site_site_symmetry_order
_atom_site_calc_flag
_atom_site_refinement_flags_posn
_atom_site_refinement_flags_adp
_atom_site_refinement_flags_occupancy
_atom_site_disorder_assembly
_atom_site_disorder_group
F1 F 0.4256(5) 0.06659(18) 0.20306(12) 0.0415(8) Uani 1 1 d . . . . .
N1 N 0.5993(6) 0.1737(3) 0.29933(17) 0.0289(10) Uani 1 1 d . . . . .
N2 N 0.3616(6) 0.1679(2) 0.29742(16) 0.0249(10) Uani 1 1 d . . . . .
N3 N 0.2529(6) 0.1611(2) 0.35072(16) 0.0229(10) Uani 1 1 d . . . . .
C1 C 0.6468(7) 0.1708(3) 0.35821(19) 0.0255(12) Uani 1 1 d . . . . .
H1A H 0.801152 0.174285 0.375703 0.031 Uiso 1 1 calc R U . . .
C2 C 0.4341(7) 0.1620(3) 0.39010(18) 0.0215(11) Uani 1 1 d . . . . .
C3 C 0.3926(7) 0.1520(3) 0.45551(19) 0.0221(12) Uani 1 1 d . . . . .
C4 C 0.5604(7) 0.1782(3) 0.49710(19) 0.0235(11) Uani 1 1 d . . . . .
H4A H 0.699972 0.203758 0.483404 0.028 Uiso 1 1 calc R U . . .
C5 C 0.5243(8) 0.1671(3) 0.5586(2) 0.0271(12) Uani 1 1 d . . . . .
H5A H 0.639731 0.185599 0.586446 0.033 Uiso 1 1 calc R U . . .
C6 C 0.3241(8) 0.1299(3) 0.5800(2) 0.0255(12) Uani 1 1 d . . . . .
C7 C 0.1560(8) 0.1047(3) 0.5382(2) 0.0257(12) Uani 1 1 d . . . . .
H7A H 0.016362 0.079265 0.551968 0.031 Uiso 1 1 calc R U . . .
C8 C 0.1883(7) 0.1159(3) 0.4768(2) 0.0242(12) Uani 1 1 d . . . . .
H8A H 0.070155 0.098829 0.449165 0.029 Uiso 1 1 calc R U . . .
C9 C 0.2921(9) 0.1141(4) 0.6466(2) 0.0369(15) Uani 1 1 d . . . . .
H9A H 0.123219 0.104306 0.655042 0.055 Uiso 1 1 calc R U . . .
H9B H 0.345689 0.158695 0.669871 0.055 Uiso 1 1 calc R U . . .
H9C H 0.386586 0.069050 0.657985 0.055 Uiso 1 1 calc R U . . .
C10 C 0.2253(8) 0.1765(3) 0.24154(19) 0.0246(12) Uani 1 1 d . . . . .
H10A H 0.073787 0.146789 0.246186 0.030 Uiso 1 1 calc R U . . .
C11 C 0.1590(7) 0.2592(3) 0.22905(19) 0.0204(12) Uani 1 1 d . . . . .
C12 C 0.3069(7) 0.3186(3) 0.2445(2) 0.0270(13) Uani 1 1 d . . . . .
H12A H 0.452244 0.308246 0.265050 0.032 Uiso 1 1 calc R U . . .
C13 C 0.2459(9) 0.3946(3) 0.2304(2) 0.0328(14) Uani 1 1 d . . . . .
H13A H 0.349383 0.435292 0.241734 0.039 Uiso 1 1 calc R U . . .
C14 C 0.0360(8) 0.4106(3) 0.2001(2) 0.0279(12) Uani 1 1 d . . . . .
C15 C -0.1130(8) 0.3504(3) 0.1847(2) 0.0313(14) Uani 1 1 d . . . . .
H15A H -0.258172 0.360567 0.164047 0.038 Uiso 1 1 calc R U . . .
C16 C -0.0520(8) 0.2751(3) 0.1991(2) 0.0283(13) Uani 1 1 d . . . . .
H16A H -0.156066 0.234319 0.188260 0.034 Uiso 1 1 calc R U . . .
C17 C -0.0307(10) 0.4912(3) 0.1836(2) 0.0463(16) Uani 1 1 d . . . . .
H17A H 0.101331 0.525861 0.193560 0.069 Uiso 1 1 calc R U . . .
H17B H -0.173215 0.506526 0.206250 0.069 Uiso 1 1 calc R U . . .
H17C H -0.063939 0.494015 0.140265 0.069 Uiso 1 1 calc R U . . .
C18 C 0.3640(8) 0.1411(3) 0.1901(2) 0.0265(12) Uani 1 1 d . . . . .
C19 C 0.4150(7) 0.1709(3) 0.13769(19) 0.0276(13) Uani 1 1 d . . . . .
H19A H 0.358406 0.221739 0.131560 0.033 Uiso 1 1 calc R U . . .
C20 C 0.5475(8) 0.1375(3) 0.08643(19) 0.0269(12) Uani 1 1 d . . . . .
C21 C 0.5063(8) 0.1652(3) 0.0292(2) 0.0364(14) Uani 1 1 d . . . . .
H21A H 0.389028 0.203873 0.023365 0.044 Uiso 1 1 calc R U . . .
C22 C 0.6322(9) 0.1379(3) -0.0201(2) 0.0370(14) Uani 1 1 d . . . . .
H22A H 0.597394 0.157223 -0.059207 0.044 Uiso 1 1 calc R U . . .
C23 C 0.8082(8) 0.0829(3) -0.0131(2) 0.0299(14) Uani 1 1 d . . . . .
C24 C 0.8521(9) 0.0559(4) 0.0444(2) 0.0394(15) Uani 1 1 d . . . . .
H24A H 0.973274 0.018559 0.050358 0.047 Uiso 1 1 calc R U . . .
C25 C 0.7229(9) 0.0822(4) 0.0937(2) 0.0376(15) Uani 1 1 d . . . . .
H25A H 0.754954 0.062091 0.132737 0.045 Uiso 1 1 calc R U . . .
C26 C 0.9522(9) 0.0550(4) -0.0662(2) 0.0440(15) Uani 1 1 d . . . . .
H26A H 0.905134 0.083478 -0.102465 0.066 Uiso 1 1 calc R U . . .
H26B H 0.922846 0.000151 -0.072405 0.066 Uiso 1 1 calc R U . . .
H26C H 1.122210 0.063405 -0.058297 0.066 Uiso 1 1 calc R U . . .

loop_
_atom_site_aniso_label
_atom_site_aniso_U_11
_atom_site_aniso_U_22
_atom_site_aniso_U_33
_atom_site_aniso_U_23
_atom_site_aniso_U_13
_atom_site_aniso_U_12
F1 0.0592(19) 0.029(2) 0.0364(16) 0.0064(15) 0.0180(17) 0.0076(16)
N1 0.0181(18) 0.038(3) 0.030(2) 0.006(2) 0.0020(19) 0.0022(19)
N2 0.0168(17) 0.041(3) 0.0169(19) 0.001(2) -0.0003(18) 0.003(2)
N3 0.0210(18) 0.031(3) 0.0164(19) -0.003(2) 0.0017(17) 0.002(2)
C1 0.013(2) 0.040(4) 0.024(3) 0.005(3) -0.004(2) 0.000(2)
C2 0.017(2) 0.028(3) 0.020(2) -0.004(2) -0.001(2) 0.003(2)
C3 0.016(2) 0.025(3) 0.025(3) 0.001(2) 0.003(2) 0.006(2)
C4 0.0094(19) 0.029(3) 0.033(3) 0.001(2) 0.002(2) -0.003(2)
C5 0.023(2) 0.032(4) 0.027(3) -0.005(2) -0.006(2) 0.008(3)
C6 0.023(2) 0.034(4) 0.020(2) 0.005(3) -0.001(2) 0.008(2)
C7 0.016(2) 0.034(3) 0.028(3) 0.008(2) 0.002(2) 0.003(2)
C8 0.017(2) 0.029(3) 0.027(3) -0.002(2) -0.007(2) 0.003(2)
C9 0.037(3) 0.052(4) 0.022(3) 0.003(3) 0.000(2) 0.008(3)
C10 0.026(2) 0.024(3) 0.024(3) -0.001(2) 0.001(2) -0.003(2)
C11 0.017(2) 0.033(3) 0.011(2) 0.001(2) 0.001(2) 0.004(2)
C12 0.018(2) 0.035(4) 0.028(3) 0.001(3) -0.002(2) 0.001(2)
C13 0.031(3) 0.038(4) 0.029(3) 0.005(3) 0.000(2) -0.003(3)
C14 0.031(2) 0.027(3) 0.025(3) 0.003(2) 0.013(3) 0.007(3)
C15 0.025(2) 0.044(4) 0.025(3) 0.011(3) -0.004(2) 0.004(3)
C16 0.021(2) 0.036(4) 0.027(3) 0.000(3) 0.003(2) 0.002(2)
C17 0.049(3) 0.039(4) 0.051(4) 0.008(3) 0.010(3) 0.006(3)
C18 0.029(2) 0.024(3) 0.026(3) 0.000(2) -0.004(2) 0.004(2)
C19 0.025(2) 0.035(4) 0.023(3) 0.002(3) 0.000(2) -0.001(3)
C20 0.027(2) 0.032(4) 0.021(3) -0.002(2) -0.001(2) 0.000(3)
C21 0.029(3) 0.047(4) 0.032(3) -0.002(3) -0.004(3) 0.011(3)
C22 0.046(3) 0.041(4) 0.024(3) 0.005(3) 0.000(3) 0.009(3)
C23 0.030(3) 0.037(4) 0.023(3) -0.001(3) 0.002(2) 0.001(3)
C24 0.039(3) 0.041(4) 0.039(3) 0.003(3) 0.008(3) 0.015(3)
C25 0.037(3) 0.049(4) 0.026(3) 0.009(3) 0.002(3) 0.007(3)
C26 0.047(3) 0.050(4) 0.035(3) 0.000(3) 0.006(3) 0.008(3)

loop_
_atom_type_symbol
_atom_type_description
_atom_type_scat_dispersion_real
_atom_type_scat_dispersion_imag
_atom_type_scat_source
C C 0.0033 0.0016 'International Tables Vol C Tables 4.2.6.8 and 6.1.1.4'
H H 0.0000 0.0000 'International Tables Vol C Tables 4.2.6.8 and 6.1.1.4'
N N 0.0061 0.0033 'International Tables Vol C Tables 4.2.6.8 and 6.1.1.4'
F F 0.0171 0.0103 'International Tables Vol C Tables 4.2.6.8 and 6.1.1.4'

loop_
_geom_angle_atom_site_label_1
_geom_angle_atom_site_label_2
_geom_angle_atom_site_label_3
_geom_angle
_geom_angle_site_symmetry_1
_geom_angle_site_symmetry_3
_geom_angle_publ_flag
C1 N1 N2 103.1(4) . . ?
N3 N2 N1 115.7(4) . . ?
N3 N2 C10 121.3(3) . . ?
N1 N2 C10 122.7(4) . . ?
N2 N3 C2 103.3(3) . . ?
N1 C1 C2 109.2(4) . . ?
N1 C1 H1A 125.4 . . ?
C2 C1 H1A 125.4 . . ?
N3 C2 C1 108.6(4) . . ?
N3 C2 C3 121.2(4) . . ?
C1 C2 C3 130.1(4) . . ?
C8 C3 C4 118.7(4) . . ?
C8 C3 C2 121.1(4) . . ?
C4 C3 C2 120.2(4) . . ?
C5 C4 C3 120.3(4) . . ?
C5 C4 H4A 119.9 . . ?
C3 C4 H4A 119.9 . . ?
C6 C5 C4 121.4(4) . . ?
C6 C5 H5A 119.3 . . ?
C4 C5 H5A 119.3 . . ?
C5 C6 C7 117.9(4) . . ?
C5 C6 C9 121.2(4) . . ?
C7 C6 C9 120.8(4) . . ?
C8 C7 C6 121.4(4) . . ?
C8 C7 H7A 119.3 . . ?
C6 C7 H7A 119.3 . . ?
C7 C8 C3 120.3(4) . . ?
C7 C8 H8A 119.8 . . ?
C3 C8 H8A 119.8 . . ?
C6 C9 H9A 109.5 . . ?
C6 C9 H9B 109.5 . . ?
H9A C9 H9B 109.5 . . ?
C6 C9 H9C 109.5 . . ?
H9A C9 H9C 109.5 . . ?
H9B C9 H9C 109.5 . . ?
N2 C10 C11 112.4(4) . . ?
N2 C10 C18 109.1(4) . . ?
C11 C10 C18 112.1(4) . . ?
N2 C10 H10A 107.7 . . ?
C11 C10 H10A 107.7 . . ?
C18 C10 H10A 107.7 . . ?
C12 C11 C16 119.1(5) . . ?
C12 C11 C10 121.7(4) . . ?
C16 C11 C10 119.2(5) . . ?
C11 C12 C13 120.6(4) . . ?
C11 C12 H12A 119.7 . . ?
C13 C12 H12A 119.7 . . ?
C14 C13 C12 120.4(5) . . ?
C14 C13 H13A 119.8 . . ?
C12 C13 H13A 119.8 . . ?
C15 C14 C13 118.7(5) . . ?
C15 C14 C17 119.9(5) . . ?
C13 C14 C17 121.4(5) . . ?
C14 C15 C16 120.6(4) . . ?
C14 C15 H15A 119.7 . . ?
C16 C15 H15A 119.7 . . ?
C11 C16 C15 120.5(5) . . ?
C11 C16 H16A 119.7 . . ?
C15 C16 H16A 119.7 . . ?
C14 C17 H17A 109.5 . . ?
C14 C17 H17B 109.5 . . ?
H17A C17 H17B 109.5 . . ?
C14 C17 H17C 109.5 . . ?
H17A C17 H17C 109.5 . . ?
H17B C17 H17C 109.5 . . ?
C19 C18 F1 120.5(5) . . ?
C19 C18 C10 128.5(5) . . ?
F1 C18 C10 110.9(4) . . ?
C18 C19 C20 129.6(5) . . ?
C18 C19 H19A 115.2 . . ?
C20 C19 H19A 115.2 . . ?
C21 C20 C25 118.1(4) . . ?
C21 C20 C19 119.1(5) . . ?
C25 C20 C19 122.8(4) . . ?
C20 C21 C22 121.4(5) . . ?
C20 C21 H21A 119.3 . . ?
C22 C21 H21A 119.3 . . ?
C23 C22 C21 120.9(5) . . ?
C23 C22 H22A 119.6 . . ?
C21 C22 H22A 119.6 . . ?
C24 C23 C22 117.7(5) . . ?
C24 C23 C26 121.1(5) . . ?
C22 C23 C26 121.2(5) . . ?
C23 C24 C25 121.5(5) . . ?
C23 C24 H24A 119.3 . . ?
C25 C24 H24A 119.3 . . ?
C20 C25 C24 120.5(5) . . ?
C20 C25 H25A 119.8 . . ?
C24 C25 H25A 119.8 . . ?
C23 C26 H26A 109.5 . . ?
C23 C26 H26B 109.5 . . ?
H26A C26 H26B 109.5 . . ?
C23 C26 H26C 109.5 . . ?
H26A C26 H26C 109.5 . . ?
H26B C26 H26C 109.5 . . ?

loop_
_geom_bond_atom_site_label_1
_geom_bond_atom_site_label_2
_geom_bond_distance
_geom_bond_site_symmetry_2
_geom_bond_publ_flag
F1 C18 1.374(5) . ?
N1 C1 1.333(5) . ?
N1 N2 1.337(4) . ?
N2 N3 1.334(5) . ?
N2 C10 1.463(5) . ?
N3 C2 1.339(5) . ?
C1 C2 1.394(6) . ?
C1 H1A 0.9500 . ?
C2 C3 1.478(6) . ?
C3 C8 1.389(6) . ?
C3 C4 1.394(5) . ?
C4 C5 1.392(6) . ?
C4 H4A 0.9500 . ?
C5 C6 1.380(6) . ?
C5 H5A 0.9500 . ?
C6 C7 1.394(6) . ?
C6 C9 1.511(6) . ?
C7 C8 1.386(6) . ?
C7 H7A 0.9500 . ?
C8 H8A 0.9500 . ?
C9 H9A 0.9800 . ?
C9 H9B 0.9800 . ?
C9 H9C 0.9800 . ?
C10 C11 1.513(7) . ?
C10 C18 1.512(6) . ?
C10 H10A 1.0000 . ?
C11 C12 1.370(7) . ?
C11 C16 1.385(6) . ?
C12 C13 1.403(7) . ?
C12 H12A 0.9500 . ?
C13 C14 1.383(6) . ?
C13 H13A 0.9500 . ?
C14 C15 1.384(6) . ?
C14 C17 1.498(7) . ?
C15 C16 1.393(7) . ?
C15 H15A 0.9500 . ?
C16 H16A 0.9500 . ?
C17 H17A 0.9800 . ?
C17 H17B 0.9800 . ?
C17 H17C 0.9800 . ?
C18 C19 1.304(6) . ?
C19 C20 1.477(6) . ?
C19 H19A 0.9500 . ?
C20 C21 1.377(6) . ?
C20 C25 1.386(7) . ?
C21 C22 1.384(6) . ?
C21 H21A 0.9500 . ?
C22 C23 1.385(7) . ?
C22 H22A 0.9500 . ?
C23 C24 1.381(6) . ?
C23 C26 1.506(6) . ?
C24 C25 1.389(6) . ?
C24 H24A 0.9500 . ?
C25 H25A 0.9500 . ?
C26 H26A 0.9800 . ?
C26 H26B 0.9800 . ?
C26 H26C 0.9800 . ?

loop_
_geom_hbond_atom_site_label_D
_geom_hbond_atom_site_label_H
_geom_hbond_atom_site_label_A
_geom_hbond_distance_DH
_geom_hbond_distance_HA
_geom_hbond_distance_DA
_geom_hbond_angle_DHA
_geom_hbond_site_symmetry_A
_geom_hbond_publ_flag
C1 H1A N3 0.95 2.60 3.406(5) 142.6 1_655 yes

loop_
_geom_torsion_atom_site_label_1
_geom_torsion_atom_site_label_2
_geom_torsion_atom_site_label_3
_geom_torsion_atom_site_label_4
_geom_torsion
_geom_torsion_site_symmetry_1
_geom_torsion_site_symmetry_2
_geom_torsion_site_symmetry_3
_geom_torsion_site_symmetry_4
_geom_torsion_publ_flag
C1 N1 N2 N3 -0.4(6) . . . . ?
C1 N1 N2 C10 173.4(5) . . . . ?
N1 N2 N3 C2 -0.4(6) . . . . ?
C10 N2 N3 C2 -174.3(4) . . . . ?
N2 N1 C1 C2 1.0(6) . . . . ?
N2 N3 C2 C1 1.0(5) . . . . ?
N2 N3 C2 C3 -177.1(5) . . . . ?
N1 C1 C2 N3 -1.4(6) . . . . ?
N1 C1 C2 C3 176.5(5) . . . . ?
N3 C2 C3 C8 22.5(8) . . . . ?
C1 C2 C3 C8 -155.1(5) . . . . ?
N3 C2 C3 C4 -158.2(4) . . . . ?
C1 C2 C3 C4 24.2(9) . . . . ?
C8 C3 C4 C5 1.0(7) . . . . ?
C2 C3 C4 C5 -178.4(5) . . . . ?
C3 C4 C5 C6 0.4(8) . . . . ?
C4 C5 C6 C7 -1.1(8) . . . . ?
C4 C5 C6 C9 176.6(5) . . . . ?
C5 C6 C7 C8 0.5(8) . . . . ?
C9 C6 C7 C8 -177.2(5) . . . . ?
C6 C7 C8 C3 0.8(8) . . . . ?
C4 C3 C8 C7 -1.6(7) . . . . ?
C2 C3 C8 C7 177.8(5) . . . . ?
N3 N2 C10 C11 85.4(5) . . . . ?
N1 N2 C10 C11 -88.0(5) . . . . ?
N3 N2 C10 C18 -149.6(5) . . . . ?
N1 N2 C10 C18 37.0(7) . . . . ?
N2 C10 C11 C12 34.2(6) . . . . ?
C18 C10 C11 C12 -89.2(5) . . . . ?
N2 C10 C11 C16 -148.3(4) . . . . ?
C18 C10 C11 C16 88.3(5) . . . . ?
C16 C11 C12 C13 0.1(7) . . . . ?
C10 C11 C12 C13 177.5(4) . . . . ?
C11 C12 C13 C14 -0.5(7) . . . . ?
C12 C13 C14 C15 0.6(7) . . . . ?
C12 C13 C14 C17 -178.9(4) . . . . ?
C13 C14 C15 C16 -0.3(7) . . . . ?
C17 C14 C15 C16 179.2(4) . . . . ?
C12 C11 C16 C15 0.2(7) . . . . ?
C10 C11 C16 C15 -177.3(4) . . . . ?
C14 C15 C16 C11 -0.1(7) . . . . ?
N2 C10 C18 C19 -130.1(5) . . . . ?
C11 C10 C18 C19 -4.9(7) . . . . ?
N2 C10 C18 F1 53.7(5) . . . . ?
C11 C10 C18 F1 178.9(4) . . . . ?
F1 C18 C19 C20 -3.3(8) . . . . ?
C10 C18 C19 C20 -179.3(4) . . . . ?
C18 C19 C20 C21 155.7(5) . . . . ?
C18 C19 C20 C25 -28.2(8) . . . . ?
C25 C20 C21 C22 1.2(8) . . . . ?
C19 C20 C21 C22 177.5(5) . . . . ?
C20 C21 C22 C23 -1.5(8) . . . . ?
C21 C22 C23 C24 0.5(8) . . . . ?
C21 C22 C23 C26 -177.7(5) . . . . ?
C22 C23 C24 C25 0.7(9) . . . . ?
C26 C23 C24 C25 178.9(5) . . . . ?
C21 C20 C25 C24 0.0(8) . . . . ?
C19 C20 C25 C24 -176.1(5) . . . . ?
C23 C24 C25 C20 -1.0(9) . . . . ?
